data_1577358
loop_
_publ_author_name
'Zhang, Qilong'
'Zhou, Xu'
'Shan, Xiaofeng'
'He, Fa'
'Bao, Yuwei'
'Xu, Hong'
'Zhu, Chun'
'Zhu, Bixue'

_publ_section_title
;
 Switching between photochromism and photoluminescence in Schiff base
 derivatives by molecular design of end groups.
;
_journal_issue 18
_journal_name_full 'Chemical science'
_journal_page_first 9193
_journal_page_last 9203
_journal_paper_doi 10.1039/d6sc00735j
_journal_volume 17
_journal_year 2026
_chemical_formula_moiety 'C33 H24 F N O'
_chemical_formula_sum 'C33 H24 F N O'
_chemical_formula_weight 469.53
_space_group_crystal_system monoclinic
_space_group_IT_number 14
_space_group_name_Hall '-P 2yn'
_space_group_name_H-M_alt 'P 1 21/n 1'
_atom_sites_solution_hydrogens geom
_audit_creation_date 2024-11-03
_audit_creation_method
;
Olex2 1.2-beta
(compiled 2018.05.29 svn.r3508 for OlexSys, GUI svn.r5506)
;
_audit_update_record
;
2025-09-10 deposited with the CCDC.	2026-03-16 downloaded from the CCDC.
;
_cell_angle_alpha 90
_cell_angle_beta 93.487(7)
_cell_angle_gamma 90
_cell_formula_units_Z 4
_cell_length_a 10.757(2)
_cell_length_b 13.767(3)
_cell_length_c 16.963(3)
_cell_measurement_reflns_used 8616
_cell_measurement_temperature 273(2)
_cell_measurement_theta_max 28.32
_cell_measurement_theta_min 2.82
_cell_volume 2507.4(8)
_computing_molecular_graphics 'Olex2 (Dolomanov et al., 2009)'
_computing_publication_material 'Olex2 (Dolomanov et al., 2009)'
_computing_structure_refinement 'ShelXL (Sheldrick, 2015)'
_diffrn_ambient_temperature 273.15
_diffrn_measured_fraction_theta_full 0.990
_diffrn_measured_fraction_theta_max 0.990
_diffrn_measurement_device_type 'Bruker APEX-II CCD'
_diffrn_measurement_method '\f and \w scans'
_diffrn_radiation_type MoK\a
_diffrn_radiation_wavelength 0.71073
_diffrn_reflns_av_R_equivalents 0.0760
_diffrn_reflns_av_unetI/netI 0.0609
_diffrn_reflns_Laue_measured_fraction_full 0.990
_diffrn_reflns_Laue_measured_fraction_max 0.990
_diffrn_reflns_limit_h_max 14
_diffrn_reflns_limit_h_min -14
_diffrn_reflns_limit_k_max 18
_diffrn_reflns_limit_k_min -18
_diffrn_reflns_limit_l_max 22
_diffrn_reflns_limit_l_min -22
_diffrn_reflns_number 35543
_diffrn_reflns_point_group_measured_fraction_full 0.990
_diffrn_reflns_point_group_measured_fraction_max 0.990
_diffrn_reflns_theta_full 25.242
_diffrn_reflns_theta_max 28.328
_diffrn_reflns_theta_min 2.638
_exptl_absorpt_coefficient_mu 0.079
_exptl_absorpt_correction_type none
_exptl_crystal_colour YELLOW
_exptl_crystal_density_diffrn 1.244
_exptl_crystal_description BLOCK
_exptl_crystal_F_000 984
_exptl_crystal_size_max 0.21
_exptl_crystal_size_mid 0.19
_exptl_crystal_size_min 0.18
_refine_diff_density_max 0.726
_refine_diff_density_min -0.491
_refine_diff_density_rms 0.051
_refine_ls_extinction_method none
_refine_ls_goodness_of_fit_ref 1.116
_refine_ls_hydrogen_treatment constr
_refine_ls_matrix_type full
_refine_ls_number_parameters 326
_refine_ls_number_reflns 6192
_refine_ls_number_restraints 0
_refine_ls_restrained_S_all 1.116
_refine_ls_R_factor_all 0.1601
_refine_ls_R_factor_gt 0.0999
_refine_ls_shift/su_max 0.001
_refine_ls_shift/su_mean 0.000
_refine_ls_structure_factor_coef Fsqd
_refine_ls_weighting_details 'w=1/[\s^2^(Fo^2^)+(0.1020P)^2^+1.9779P] where P=(Fo^2^+2Fc^2^)/3'
_refine_ls_weighting_scheme calc
_refine_ls_wR_factor_gt 0.2349
_refine_ls_wR_factor_ref 0.2686
_reflns_Friedel_coverage 0.000
_reflns_number_gt 3707
_reflns_number_total 6192
_reflns_threshold_expression 'I > 2\s(I)'
_cod_data_source_file d6sc00735j2.cif
_cod_data_source_block a_CCDC1
_cod_original_cell_volume 2507.7(9)
_cod_database_code 1577358
_shelx_shelxl_version_number 2014/7
_shelx_space_group_comment
;
The symmetry employed for this shelxl refinement is uniquely defined
by the following loop, which should always be used as a source of
symmetry information in preference to the above space-group names.
They are only intended as comments.
;
_shelx_estimated_absorpt_t_max 0.986
_shelx_estimated_absorpt_t_min 0.984
_olex2_refinement_description
;
1. Fixed Uiso
 At 1.2 times of:
  All C(H) groups
 At 1.5 times of:
  All O(H) groups
2.a Aromatic/amide H refined with riding coordinates:
 C2(H2), C3(H3), C4(H4), C5(H5), C6(H6), C10(H10), C11(H11), C12(H12),
 C13(H13), C14(H14), C16(H16), C17(H17), C18(H18), C19(H19), C20(H20), C22(H22),
  C25(H25), C26(H26), C27(H27), C32(H32), C31(H31), C30(H30), C29(H29)
2.b Idealised tetrahedral OH refined as rotating group:
 O1(H1)
;
_olex2_submission_special_instructions 'No special instructions were received'

loop_
_space_group_symop_operation_xyz
'x, y, z'
'-x+1/2, y+1/2, -z+1/2'
'-x, -y, -z'
'x-1/2, -y-1/2, z-1/2'

loop_
_atom_site_label
_atom_site_type_symbol
_atom_site_fract_x
_atom_site_fract_y
_atom_site_fract_z
_atom_site_U_iso_or_equiv
_atom_site_adp_type
_atom_site_occupancy
_atom_site_site_symmetry_order
_atom_site_calc_flag
_atom_site_refinement_flags_posn
_atom_site_refinement_flags_adp
_atom_site_refinement_flags_occupancy
_atom_site_disorder_assembly
_atom_site_disorder_group
F1 F 0.4835(3) 0.2841(3) 0.3285(2) 0.1252(12) Uani 1 1 d . . . . .
O1 O 0.6670(3) 0.5279(2) 0.44306(18) 0.0929(11) Uani 1 1 d . . . . .
H1 H 0.6636 0.4892 0.4063 0.139 Uiso 1 1 calc GR . . . .
N1 N 0.5858(3) 0.4573(2) 0.30512(17) 0.0592(8) Uani 1 1 d . . . . .
C1 C 0.3995(3) 0.9057(2) 0.28112(17) 0.0429(7) Uani 1 1 d . . . . .
C2 C 0.5146(4) 0.9223(2) 0.2508(2) 0.0587(9) Uani 1 1 d . . . . .
H2 H 0.5872 0.9095 0.2816 0.070 Uiso 1 1 calc R . . . .
C3 C 0.5215(5) 0.9581(3) 0.1744(3) 0.0791(14) Uani 1 1 d . . . . .
H3 H 0.5987 0.9705 0.1546 0.095 Uiso 1 1 calc R . . . .
C4 C 0.4141(6) 0.9752(3) 0.1281(2) 0.0845(15) Uani 1 1 d . . . . .
H4 H 0.4188 0.9992 0.0772 0.101 Uiso 1 1 calc R . . . .
C5 C 0.3018(5) 0.9573(3) 0.1568(2) 0.0754(12) Uani 1 1 d . . . . .
H5 H 0.2297 0.9679 0.1249 0.091 Uiso 1 1 calc R . . . .
C6 C 0.2929(3) 0.9234(2) 0.23236(19) 0.0540(8) Uani 1 1 d . . . . .
H6 H 0.2148 0.9123 0.2513 0.065 Uiso 1 1 calc R . . . .
C7 C 0.3907(3) 0.8672(2) 0.36289(17) 0.0406(7) Uani 1 1 d . . . . .
C8 C 0.3159(3) 0.9069(2) 0.41512(17) 0.0399(6) Uani 1 1 d . . . . .
C9 C 0.2508(3) 1.0018(2) 0.40323(16) 0.0367(6) Uani 1 1 d . . . . .
C10 C 0.3086(3) 1.0837(2) 0.37553(18) 0.0437(7) Uani 1 1 d . . . . .
H10 H 0.3910 1.0801 0.3621 0.052 Uiso 1 1 calc R . . . .
C11 C 0.2450(3) 1.1711(2) 0.3676(2) 0.0520(8) Uani 1 1 d . . . . .
H11 H 0.2850 1.2252 0.3483 0.062 Uiso 1 1 calc R . . . .
C12 C 0.1246(3) 1.1786(3) 0.38779(19) 0.0556(9) Uani 1 1 d . . . . .
H12 H 0.0829 1.2377 0.3829 0.067 Uiso 1 1 calc R . . . .
C13 C 0.0655(3) 1.0986(3) 0.4153(2) 0.0560(9) Uani 1 1 d . . . . .
H13 H -0.0170 1.1032 0.4284 0.067 Uiso 1 1 calc R . . . .
C14 C 0.1273(3) 1.0112(2) 0.42365(18) 0.0470(7) Uani 1 1 d . . . . .
H14 H 0.0863 0.9577 0.4432 0.056 Uiso 1 1 calc R . . . .
C15 C 0.2882(3) 0.8562(2) 0.49024(18) 0.0450(7) Uani 1 1 d . . . . .
C16 C 0.2340(3) 0.7652(3) 0.4882(2) 0.0619(9) Uani 1 1 d . . . . .
H16 H 0.2187 0.7339 0.4400 0.074 Uiso 1 1 calc R . . . .
C17 C 0.2023(4) 0.7201(3) 0.5568(3) 0.0800(13) Uani 1 1 d . . . . .
H17 H 0.1657 0.6589 0.5543 0.096 Uiso 1 1 calc R . . . .
C18 C 0.2236(4) 0.7637(4) 0.6270(3) 0.0856(15) Uani 1 1 d . . . . .
H18 H 0.2014 0.7328 0.6728 0.103 Uiso 1 1 calc R . . . .
C19 C 0.2783(4) 0.8541(4) 0.6313(2) 0.0791(13) Uani 1 1 d . . . . .
H19 H 0.2946 0.8839 0.6800 0.095 Uiso 1 1 calc R . . . .
C20 C 0.3092(3) 0.9008(3) 0.5623(2) 0.0583(9) Uani 1 1 d . . . . .
H20 H 0.3443 0.9626 0.5650 0.070 Uiso 1 1 calc R . . . .
C21 C 0.4668(3) 0.7781(2) 0.38242(18) 0.0429(7) Uani 1 1 d . . . . .
C22 C 0.4698(3) 0.7019(2) 0.33034(18) 0.0447(7) Uani 1 1 d . . . . .
H22 H 0.4262 0.7074 0.2815 0.054 Uiso 1 1 calc R . . . .
C23 C 0.5358(3) 0.6163(2) 0.34799(18) 0.0470(7) Uani 1 1 d . . . . .
C24 C 0.6036(3) 0.6095(3) 0.4213(2) 0.0594(9) Uani 1 1 d . . . . .
C25 C 0.6039(4) 0.6866(3) 0.4729(2) 0.0676(11) Uani 1 1 d . . . . .
H25 H 0.6493 0.6824 0.5212 0.081 Uiso 1 1 calc R . . . .
C26 C 0.5384(3) 0.7692(3) 0.4540(2) 0.0557(9) Uani 1 1 d . . . . .
H26 H 0.5413 0.8209 0.4894 0.067 Uiso 1 1 calc R . . . .
C27 C 0.5330(3) 0.5385(2) 0.2910(2) 0.0506(8) Uani 1 1 d . . . . .
H27 H 0.4911 0.5482 0.2421 0.061 Uiso 1 1 calc R . . . .
C28 C 0.5824(3) 0.3856(2) 0.2449(2) 0.0544(9) Uani 1 1 d . . . . .
C32 C 0.5218(6) 0.2244(3) 0.2054(3) 0.0953(15) Uani 1 1 d . . . . .
H32 H 0.4791 0.1674 0.2156 0.114 Uiso 1 1 calc R . . . .
C31 C 0.5786(6) 0.2362(4) 0.1365(4) 0.1024(19) Uani 1 1 d . . . . .
H31 H 0.5787 0.1856 0.1003 0.123 Uiso 1 1 calc R . . . .
C30 C 0.6366(5) 0.3237(4) 0.1200(3) 0.0951(16) Uani 1 1 d . . . . .
H30 H 0.6753 0.3317 0.0729 0.114 Uiso 1 1 calc R . . . .
C29 C 0.6361(4) 0.3972(3) 0.1733(2) 0.0763(12) Uani 1 1 d . . . . .
H29 H 0.6724 0.4563 0.1616 0.092 Uiso 1 1 calc R . . . .
C33 C 0.5292(4) 0.2971(3) 0.2581(3) 0.0691(10) Uani 1 1 d . . . . .

loop_
_atom_site_aniso_label
_atom_site_aniso_U_11
_atom_site_aniso_U_22
_atom_site_aniso_U_33
_atom_site_aniso_U_23
_atom_site_aniso_U_13
_atom_site_aniso_U_12
F1 0.117(2) 0.109(2) 0.155(3) 0.014(2) 0.047(2) -0.0149(19)
O1 0.123(3) 0.0724(19) 0.078(2) -0.0149(15) -0.0400(18) 0.0512(18)
N1 0.0695(19) 0.0450(16) 0.0616(18) -0.0083(13) -0.0085(14) 0.0169(14)
C1 0.0543(18) 0.0300(14) 0.0447(16) -0.0095(12) 0.0045(13) 0.0036(12)
C2 0.066(2) 0.0453(18) 0.066(2) -0.0119(16) 0.0148(17) 0.0051(16)
C3 0.111(4) 0.048(2) 0.084(3) -0.011(2) 0.054(3) 0.000(2)
C4 0.152(5) 0.054(2) 0.049(2) -0.0027(18) 0.019(3) 0.011(3)
C5 0.113(4) 0.063(2) 0.048(2) -0.0075(18) -0.012(2) 0.016(2)
C6 0.066(2) 0.0472(18) 0.0473(18) -0.0107(15) -0.0068(15) 0.0040(16)
C7 0.0427(15) 0.0333(14) 0.0450(16) -0.0077(12) -0.0026(12) 0.0009(12)
C8 0.0395(15) 0.0343(14) 0.0455(16) -0.0004(12) -0.0014(12) 0.0013(12)
C9 0.0402(15) 0.0357(14) 0.0338(14) -0.0022(11) -0.0003(11) 0.0026(12)
C10 0.0412(16) 0.0393(16) 0.0508(17) -0.0063(13) 0.0041(13) -0.0021(13)
C11 0.069(2) 0.0328(15) 0.0539(19) -0.0016(14) -0.0011(16) -0.0039(15)
C12 0.070(2) 0.0472(19) 0.0488(18) -0.0017(15) -0.0007(16) 0.0219(17)
C13 0.0446(17) 0.069(2) 0.0552(19) 0.0125(17) 0.0070(14) 0.0210(16)
C14 0.0456(17) 0.0483(17) 0.0476(17) 0.0128(14) 0.0059(13) 0.0050(14)
C15 0.0407(16) 0.0424(16) 0.0518(18) 0.0082(14) 0.0038(13) 0.0107(13)
C16 0.059(2) 0.052(2) 0.075(2) 0.0151(18) 0.0052(17) 0.0024(17)
C17 0.069(3) 0.065(3) 0.107(4) 0.039(3) 0.008(2) 0.001(2)
C18 0.074(3) 0.096(4) 0.088(3) 0.055(3) 0.014(2) 0.020(3)
C19 0.087(3) 0.095(3) 0.055(2) 0.023(2) 0.002(2) 0.031(3)
C20 0.065(2) 0.057(2) 0.053(2) 0.0103(16) 0.0016(16) 0.0137(17)
C21 0.0418(16) 0.0382(15) 0.0482(17) -0.0062(13) -0.0011(12) 0.0059(12)
C22 0.0489(17) 0.0403(16) 0.0437(16) -0.0029(13) -0.0073(13) 0.0073(13)
C23 0.0536(18) 0.0380(16) 0.0484(17) -0.0050(13) -0.0047(13) 0.0097(13)
C24 0.063(2) 0.053(2) 0.060(2) -0.0036(16) -0.0168(16) 0.0218(17)
C25 0.071(2) 0.073(3) 0.054(2) -0.0163(18) -0.0264(17) 0.028(2)
C26 0.057(2) 0.055(2) 0.0530(19) -0.0200(16) -0.0123(15) 0.0125(16)
C27 0.0566(19) 0.0427(17) 0.0514(18) -0.0044(14) -0.0064(14) 0.0076(15)
C28 0.0550(19) 0.0409(17) 0.066(2) -0.0053(15) -0.0095(16) 0.0138(15)
C32 0.124(4) 0.059(3) 0.101(4) -0.022(3) -0.014(3) -0.007(3)
C31 0.134(5) 0.068(3) 0.100(4) -0.037(3) -0.032(3) 0.030(3)
C30 0.115(4) 0.106(4) 0.065(3) -0.011(3) 0.006(3) 0.045(3)
C29 0.089(3) 0.073(3) 0.067(3) -0.003(2) 0.003(2) 0.019(2)
C33 0.064(2) 0.060(2) 0.084(3) -0.001(2) 0.006(2) 0.0041(19)

loop_
_atom_type_symbol
_atom_type_description
_atom_type_scat_dispersion_real
_atom_type_scat_dispersion_imag
_atom_type_scat_source
C C 0.0033 0.0016 'International Tables Vol C Tables 4.2.6.8 and 6.1.1.4'
H H 0.0000 0.0000 'International Tables Vol C Tables 4.2.6.8 and 6.1.1.4'
N N 0.0061 0.0033 'International Tables Vol C Tables 4.2.6.8 and 6.1.1.4'
O O 0.0106 0.0060 'International Tables Vol C Tables 4.2.6.8 and 6.1.1.4'
F F 0.0171 0.0103 'International Tables Vol C Tables 4.2.6.8 and 6.1.1.4'

loop_
_geom_angle_atom_site_label_1
_geom_angle_atom_site_label_2
_geom_angle_atom_site_label_3
_geom_angle
_geom_angle_site_symmetry_1
_geom_angle_site_symmetry_3
_geom_angle_publ_flag
C27 N1 C28 119.0(3) . . ?
C2 C1 C6 118.1(3) . . ?
C2 C1 C7 120.7(3) . . ?
C6 C1 C7 121.1(3) . . ?
C1 C2 C3 120.2(4) . . ?
C4 C3 C2 120.0(4) . . ?
C5 C4 C3 120.1(4) . . ?
C4 C5 C6 120.8(4) . . ?
C5 C6 C1 120.8(4) . . ?
C1 C7 C21 115.5(2) . . ?
C8 C7 C1 122.8(3) . . ?
C8 C7 C21 121.7(3) . . ?
C7 C8 C9 124.1(3) . . ?
C7 C8 C15 121.9(3) . . ?
C9 C8 C15 114.0(2) . . ?
C10 C9 C8 122.9(3) . . ?
C10 C9 C14 117.5(3) . . ?
C14 C9 C8 119.5(3) . . ?
C9 C10 C11 120.7(3) . . ?
C12 C11 C10 120.8(3) . . ?
C11 C12 C13 119.5(3) . . ?
C12 C13 C14 120.5(3) . . ?
C13 C14 C9 121.0(3) . . ?
C16 C15 C8 120.4(3) . . ?
C20 C15 C8 121.2(3) . . ?
C20 C15 C16 118.3(3) . . ?
C17 C16 C15 120.8(4) . . ?
C18 C17 C16 120.7(4) . . ?
C17 C18 C19 120.0(4) . . ?
C18 C19 C20 119.8(4) . . ?
C15 C20 C19 120.4(4) . . ?
C22 C21 C7 121.1(3) . . ?
C22 C21 C26 117.2(3) . . ?
C26 C21 C7 121.7(3) . . ?
C21 C22 C23 122.5(3) . . ?
C22 C23 C24 118.3(3) . . ?
C22 C23 C27 119.5(3) . . ?
C24 C23 C27 122.1(3) . . ?
O1 C24 C23 121.5(3) . . ?
O1 C24 C25 119.0(3) . . ?
C25 C24 C23 119.5(3) . . ?
C26 C25 C24 120.8(3) . . ?
C25 C26 C21 121.5(3) . . ?
N1 C27 C23 122.5(3) . . ?
C29 C28 N1 123.8(4) . . ?
C33 C28 N1 119.6(4) . . ?
C33 C28 C29 116.5(4) . . ?
C33 C32 C31 118.1(5) . . ?
C32 C31 C30 120.4(4) . . ?
C29 C30 C31 119.4(5) . . ?
C30 C29 C28 121.1(5) . . ?
F1 C33 C28 116.6(4) . . ?
F1 C33 C32 119.1(5) . . ?
C32 C33 C28 124.3(5) . . ?

loop_
_geom_bond_atom_site_label_1
_geom_bond_atom_site_label_2
_geom_bond_distance
_geom_bond_site_symmetry_2
_geom_bond_publ_flag
F1 C33 1.331(5) . ?
O1 C24 1.354(4) . ?
N1 C27 1.270(4) . ?
N1 C28 1.420(4) . ?
C1 C2 1.388(5) . ?
C1 C6 1.394(4) . ?
C1 C7 1.493(4) . ?
C2 C3 1.393(6) . ?
C3 C4 1.377(7) . ?
C4 C5 1.351(7) . ?
C5 C6 1.373(5) . ?
C7 C8 1.348(4) . ?
C7 C21 1.501(4) . ?
C8 C9 1.490(4) . ?
C8 C15 1.499(4) . ?
C9 C10 1.383(4) . ?
C9 C14 1.399(4) . ?
C10 C11 1.386(4) . ?
C11 C12 1.364(5) . ?
C12 C13 1.368(5) . ?
C13 C14 1.377(4) . ?
C15 C16 1.382(5) . ?
C15 C20 1.374(5) . ?
C16 C17 1.379(6) . ?
C17 C18 1.341(7) . ?
C18 C19 1.377(7) . ?
C19 C20 1.393(5) . ?
C21 C22 1.373(4) . ?
C21 C26 1.403(4) . ?
C22 C23 1.399(4) . ?
C23 C24 1.406(4) . ?
C23 C27 1.441(4) . ?
C24 C25 1.375(5) . ?
C25 C26 1.366(5) . ?
C28 C29 1.385(6) . ?
C28 C33 1.370(5) . ?
C32 C31 1.361(8) . ?
C32 C33 1.342(6) . ?
C31 C30 1.393(8) . ?
C30 C29 1.357(6) . ?

loop_
_geom_hbond_atom_site_label_D
_geom_hbond_atom_site_label_H
_geom_hbond_atom_site_label_A
_geom_hbond_distance_DH
_geom_hbond_distance_HA
_geom_hbond_distance_DA
_geom_hbond_angle_DHA
_geom_hbond_site_symmetry_A
O1 H1 N1 0.82 1.91 2.633(4) 145.9 .

loop_
_geom_torsion_atom_site_label_1
_geom_torsion_atom_site_label_2
_geom_torsion_atom_site_label_3
_geom_torsion_atom_site_label_4
_geom_torsion
_geom_torsion_site_symmetry_1
_geom_torsion_site_symmetry_2
_geom_torsion_site_symmetry_3
_geom_torsion_site_symmetry_4
_geom_torsion_publ_flag
O1 C24 C25 C26 -178.2(4) . . . . ?
N1 C28 C29 C30 175.8(4) . . . . ?
N1 C28 C33 F1 -0.2(5) . . . . ?
N1 C28 C33 C32 -179.6(4) . . . . ?
C1 C2 C3 C4 -1.3(5) . . . . ?
C1 C7 C8 C9 -10.9(4) . . . . ?
C1 C7 C8 C15 167.2(3) . . . . ?
C1 C7 C21 C22 -44.1(4) . . . . ?
C1 C7 C21 C26 135.3(3) . . . . ?
C2 C1 C6 C5 -0.6(5) . . . . ?
C2 C1 C7 C8 131.8(3) . . . . ?
C2 C1 C7 C21 -50.9(4) . . . . ?
C2 C3 C4 C5 0.0(6) . . . . ?
C3 C4 C5 C6 1.1(6) . . . . ?
C4 C5 C6 C1 -0.8(6) . . . . ?
C6 C1 C2 C3 1.6(5) . . . . ?
C6 C1 C7 C8 -49.9(4) . . . . ?
C6 C1 C7 C21 127.4(3) . . . . ?
C7 C1 C2 C3 180.0(3) . . . . ?
C7 C1 C6 C5 -178.9(3) . . . . ?
C7 C8 C9 C10 -44.4(4) . . . . ?
C7 C8 C9 C14 138.3(3) . . . . ?
C7 C8 C15 C16 -58.4(4) . . . . ?
C7 C8 C15 C20 125.3(3) . . . . ?
C7 C21 C22 C23 -177.5(3) . . . . ?
C7 C21 C26 C25 177.6(4) . . . . ?
C8 C7 C21 C22 133.2(3) . . . . ?
C8 C7 C21 C26 -47.3(4) . . . . ?
C8 C9 C10 C11 -178.1(3) . . . . ?
C8 C9 C14 C13 178.4(3) . . . . ?
C8 C15 C16 C17 -176.6(3) . . . . ?
C8 C15 C20 C19 177.4(3) . . . . ?
C9 C8 C15 C16 119.8(3) . . . . ?
C9 C8 C15 C20 -56.5(4) . . . . ?
C9 C10 C11 C12 0.7(5) . . . . ?
C10 C9 C14 C13 0.9(5) . . . . ?
C10 C11 C12 C13 -0.8(5) . . . . ?
C11 C12 C13 C14 0.9(5) . . . . ?
C12 C13 C14 C9 -1.0(5) . . . . ?
C14 C9 C10 C11 -0.8(4) . . . . ?
C15 C8 C9 C10 137.3(3) . . . . ?
C15 C8 C9 C14 -40.0(4) . . . . ?
C15 C16 C17 C18 -0.1(6) . . . . ?
C16 C15 C20 C19 1.1(5) . . . . ?
C16 C17 C18 C19 -0.4(7) . . . . ?
C17 C18 C19 C20 1.2(6) . . . . ?
C18 C19 C20 C15 -1.6(6) . . . . ?
C20 C15 C16 C17 -0.2(5) . . . . ?
C21 C7 C8 C9 171.9(3) . . . . ?
C21 C7 C8 C15 -10.0(4) . . . . ?
C21 C22 C23 C24 -1.5(5) . . . . ?
C21 C22 C23 C27 178.9(3) . . . . ?
C22 C21 C26 C25 -3.0(5) . . . . ?
C22 C23 C24 O1 178.3(4) . . . . ?
C22 C23 C24 C25 -0.4(6) . . . . ?
C22 C23 C27 N1 -176.4(3) . . . . ?
C23 C24 C25 C26 0.5(6) . . . . ?
C24 C23 C27 N1 4.0(6) . . . . ?
C24 C25 C26 C21 1.2(6) . . . . ?
C26 C21 C22 C23 3.1(5) . . . . ?
C27 N1 C28 C29 62.9(5) . . . . ?
C27 N1 C28 C33 -120.6(4) . . . . ?
C27 C23 C24 O1 -2.1(6) . . . . ?
C27 C23 C24 C25 179.2(4) . . . . ?
C28 N1 C27 C23 -177.9(3) . . . . ?
C32 C31 C30 C29 0.1(8) . . . . ?
C31 C32 C33 F1 -174.4(4) . . . . ?
C31 C32 C33 C28 5.0(8) . . . . ?
C31 C30 C29 C28 2.1(7) . . . . ?
C29 C28 C33 F1 176.6(4) . . . . ?
C29 C28 C33 C32 -2.9(6) . . . . ?
C33 C28 C29 C30 -0.8(6) . . . . ?
C33 C32 C31 C30 -3.5(8) . . . . ?
